data_4328131
loop_
_publ_author_name
'Emma Stephen'
'Alexander J. Blake'
'Emma Carter'
'David Collison'
'E. Stephen Davies'
'Ruth Edge'
'William Lewis'
'Damien M. Murphy'
'Claire Wilson'
'Robert O. Gould'
'Alan J. Holder'
'Jonathan McMaster'
'Martin Schr\"oder'

_publ_contact_author_address
;
  School of Chemistry
  The University of Nottingham
  University Park
  Nottingham  NG7 2RD
  England UK
;
_publ_contact_author_email M.Schroder@nottingham.ac.uk
_publ_contact_author_fax '0115 951 3563'
_publ_contact_author_name 'Martin Schr\"oder'
_publ_contact_author_phone '0115 951 3490'
_publ_section_title
;
 Redox Non-innocence of Thioether Crowns: Elucidation of the Electronic
 Structure of the Mononuclear Pd(III) Complexes [Pd([9]aneS~3~)~2~]^3+^
 and [Pd([18]aneS~6~)]^3+^
;
_journal_name_full 'Inorganic Chemistry'
_journal_page_first 1450
_journal_page_last 1461
_journal_paper_doi 10.1021/ic2017006
_journal_volume 51
_journal_year 2012
_chemical_formula_moiety 'Pd C12 H24 S6, 6(Cl O4), 3(H3 O), H2O'
_chemical_formula_sum 'C12 H35 Cl6 O28 Pd S6'
_chemical_formula_weight 1138.86
_chemical_name_common '[Pd(III)([9]aneS3)2]3+'
_chemical_name_systematic
; 
 Palladium(III) bis 1,4,7-trithiacyclononane 
;
_space_group_IT_number 14
_symmetry_cell_setting monoclinic
_symmetry_space_group_name_Hall '-P 2ybc'
_symmetry_space_group_name_H-M 'P 1 21/c 1'
_atom_sites_solution_hydrogens geom
_atom_sites_solution_primary direct
_atom_sites_solution_secondary difmap
_audit_creation_method 'enCIFer editing of SHELXL-97 created file'
_cell_angle_alpha 90.00
_cell_angle_beta 93.787(2)
_cell_angle_gamma 90.00
_cell_formula_units_Z 2
_cell_length_a 10.5602(11)
_cell_length_b 9.1932(10)
_cell_length_c 19.079(2)
_cell_measurement_reflns_used 3078
_cell_measurement_temperature 150(2)
_cell_measurement_theta_max 27.5
_cell_measurement_theta_min 2.8
_cell_volume 1848.2(3)
_computing_cell_refinement 'Bruker SAINT version 6.36a (Bruker, 2000)'
_computing_data_collection 'Bruker SMART version 5.625 (Bruker, 2001)'
_computing_data_reduction 'Bruker SAINT; Bruker SHELXTL (Bruker, 2001)'
_computing_publication_material 'enCIFer(Allen et al.,2004);PLATON(Spek,2003)'
_computing_structure_refinement 'SHELXL97 (Sheldrick, 2008)'
_computing_structure_solution 'SHELXS-97 (Sheldrick, 2008)'
_diffrn_ambient_temperature 150(2)
_diffrn_measured_fraction_theta_full 0.982
_diffrn_measured_fraction_theta_max 0.980
_diffrn_measurement_device_type 'Bruker SMART APEX CCD area detector'
_diffrn_measurement_method \w
_diffrn_radiation_monochromator graphite
_diffrn_radiation_source 'normal-focus sealed tube'
_diffrn_radiation_type MoK\a
_diffrn_radiation_wavelength 0.71073
_diffrn_reflns_av_R_equivalents 0.0000
_diffrn_reflns_av_sigmaI/netI 0.0358
_diffrn_reflns_limit_h_max 13
_diffrn_reflns_limit_h_min -13
_diffrn_reflns_limit_k_max 11
_diffrn_reflns_limit_k_min 0
_diffrn_reflns_limit_l_max 24
_diffrn_reflns_limit_l_min 0
_diffrn_reflns_number 4205
_diffrn_reflns_theta_full 27.50
_diffrn_reflns_theta_max 27.63
_diffrn_reflns_theta_min 2.46
_diffrn_standards_decay_% 0
_diffrn_standards_number 0
_exptl_absorpt_coefficient_mu 1.373
_exptl_absorpt_correction_T_max 0.746
_exptl_absorpt_correction_T_min 0.637
_exptl_absorpt_correction_type multi-scan
_exptl_absorpt_process_details 'SADABS 2007/2'
_exptl_crystal_colour red
_exptl_crystal_density_diffrn 2.047
_exptl_crystal_description tablet
_exptl_crystal_F_000 1150
_exptl_crystal_size_max 0.56
_exptl_crystal_size_mid 0.17
_exptl_crystal_size_min 0.11
_refine_diff_density_max 0.791
_refine_diff_density_min -0.486
_refine_diff_density_rms 0.110
_refine_ls_extinction_method none
_refine_ls_goodness_of_fit_ref 1.083
_refine_ls_hydrogen_treatment mixed
_refine_ls_matrix_type full
_refine_ls_number_parameters 259
_refine_ls_number_reflns 4205
_refine_ls_number_restraints 6
_refine_ls_restrained_S_all 1.083
_refine_ls_R_factor_all 0.0467
_refine_ls_R_factor_gt 0.0348
_refine_ls_shift/su_max 0.001
_refine_ls_shift/su_mean 0.000
_refine_ls_structure_factor_coef Fsqd
_refine_ls_weighting_details 'calc w=1/[\s^2^(Fo^2^)+(0.0300P)^2^+3.5792P] where P=(Fo^2^+2Fc^2^)/3'
_refine_ls_weighting_scheme calc
_refine_ls_wR_factor_gt 0.0758
_refine_ls_wR_factor_ref 0.0805
_reflns_number_gt 3517
_reflns_number_total 4205
_reflns_threshold_expression I>2\s(I)
_cod_data_source_file ic2017006_si_002_3.cif
_cod_data_source_block '[Pd([9]aneS3)2]3+'
_cod_original_cell_volume 1848.1(3)
_cod_original_sg_symbol_H-M 'P 21/c'
_cod_database_code 4328131

loop_
_symmetry_equiv_pos_as_xyz
'x, y, z'
'-x, y+1/2, -z+1/2'
'-x, -y, -z'
'x, -y-1/2, z-1/2'

loop_
_atom_site_label
_atom_site_type_symbol
_atom_site_fract_x
_atom_site_fract_y
_atom_site_fract_z
_atom_site_U_iso_or_equiv
_atom_site_adp_type
_atom_site_occupancy
_atom_site_symmetry_multiplicity
_atom_site_calc_flag
_atom_site_refinement_flags
_atom_site_disorder_assembly
_atom_site_disorder_group
Pd Pd 0.5000 0.5000 0.5000 0.01090(9) Uani 1 2 d S . .
S1 S 0.56244(7) 0.23426(9) 0.51110(4) 0.01604(17) Uani 1 1 d . . .
C2 C 0.7167(3) 0.2395(4) 0.47269(18) 0.0174(7) Uani 1 1 d . . .
H2A H 0.7717 0.1624 0.4945 0.021 Uiso 1 1 calc R . .
H2B H 0.7045 0.2182 0.4218 0.021 Uiso 1 1 calc R . .
C3 C 0.7834(3) 0.3855(4) 0.48261(18) 0.0176(7) Uani 1 1 d . . .
H3A H 0.8647 0.3810 0.4597 0.021 Uiso 1 1 calc R . .
H3B H 0.8038 0.4007 0.5335 0.021 Uiso 1 1 calc R . .
S4 S 0.69457(7) 0.54190(9) 0.44820(4) 0.01564(17) Uani 1 1 d . . .
C5 C 0.6590(3) 0.4971(4) 0.35534(16) 0.0184(7) Uani 1 1 d . . .
H5A H 0.7159 0.5530 0.3261 0.022 Uiso 1 1 calc R . .
H5B H 0.6745 0.3923 0.3477 0.022 Uiso 1 1 calc R . .
C6 C 0.5215(3) 0.5331(4) 0.33330(17) 0.0164(7) Uani 1 1 d . . .
H6A H 0.5037 0.5040 0.2837 0.020 Uiso 1 1 calc R . .
H6B H 0.5095 0.6397 0.3362 0.020 Uiso 1 1 calc R . .
S7 S 0.40794(7) 0.44411(8) 0.38660(4) 0.01387(16) Uani 1 1 d . . .
C8 C 0.4430(3) 0.2516(3) 0.37338(17) 0.0173(7) Uani 1 1 d . . .
H8A H 0.3749 0.2089 0.3416 0.021 Uiso 1 1 calc R . .
H8B H 0.5235 0.2434 0.3499 0.021 Uiso 1 1 calc R . .
C9 C 0.4541(3) 0.1644(3) 0.44095(17) 0.0167(7) Uani 1 1 d . . .
H9A H 0.4813 0.0646 0.4296 0.020 Uiso 1 1 calc R . .
H9B H 0.3686 0.1571 0.4590 0.020 Uiso 1 1 calc R . .
Cl1 Cl 0.76268(8) 0.13717(9) 0.67202(4) 0.02089(18) Uani 1 1 d . . .
Cl2 Cl 0.07197(7) 0.31155(9) 0.37781(4) 0.01886(17) Uani 1 1 d . . .
Cl3 Cl 0.28349(7) 0.07361(9) 0.66449(4) 0.01813(17) Uani 1 1 d . . .
O1 O 0.8057(3) 0.0346(3) 0.62288(16) 0.0405(7) Uani 1 1 d . . .
O2 O 0.8543(3) 0.1513(3) 0.73273(14) 0.0340(7) Uani 1 1 d . . .
O3 O 0.6437(3) 0.0934(4) 0.69562(16) 0.0440(8) Uani 1 1 d . . .
O4 O 0.7509(3) 0.2788(3) 0.63959(14) 0.0321(6) Uani 1 1 d . . .
O5 O 0.1567(2) 0.2855(3) 0.43948(13) 0.0254(6) Uani 1 1 d . . .
O6 O 0.0261(2) 0.4610(3) 0.38147(14) 0.0270(6) Uani 1 1 d . . .
O7 O -0.0339(2) 0.2141(3) 0.37902(13) 0.0232(5) Uani 1 1 d . . .
O8 O 0.1384(2) 0.2942(3) 0.31545(13) 0.0282(6) Uani 1 1 d . . .
O9 O 0.3207(2) 0.0960(3) 0.59405(13) 0.0309(6) Uani 1 1 d . . .
O10 O 0.3168(2) -0.0706(3) 0.68803(13) 0.0267(6) Uani 1 1 d . . .
O11 O 0.3404(2) 0.1793(3) 0.71140(14) 0.0287(6) Uani 1 1 d . . .
O12 O 0.1442(2) 0.0879(3) 0.66294(13) 0.0234(5) Uani 1 1 d . . .
O13 O 0.9560(2) 0.4089(3) 0.74160(13) 0.0217(5) Uani 1 1 d D . .
H13A H 0.913(3) 0.336(3) 0.736(2) 0.033 Uiso 1 1 d D . .
H13B H 0.958(4) 0.455(4) 0.7037(14) 0.033 Uiso 1 1 d D . .
H13C H 0.924(4) 0.460(4) 0.7709(18) 0.033 Uiso 1 1 d D . .
O14 O 0.0318(3) 0.1123(4) 0.52937(17) 0.0383(7) Uani 1 1 d D . .
H14A H 0.065(4) 0.101(6) 0.5705(14) 0.057 Uiso 1 1 d D . .
H14B H 0.076(4) 0.169(5) 0.507(2) 0.057 Uiso 1 1 d D . .
H14C H 0.003(13) 0.032(8) 0.514(7) 0.057 Uiso 0.50 1 d PD A -1

loop_
_atom_site_aniso_label
_atom_site_aniso_U_11
_atom_site_aniso_U_22
_atom_site_aniso_U_33
_atom_site_aniso_U_23
_atom_site_aniso_U_13
_atom_site_aniso_U_12
Pd 0.01208(15) 0.01016(16) 0.01057(16) -0.00127(13) 0.00160(11) 0.00000(12)
S1 0.0159(4) 0.0161(4) 0.0160(4) -0.0003(3) -0.0001(3) -0.0001(3)
C2 0.0160(15) 0.0172(17) 0.0191(17) -0.0035(13) 0.0023(12) 0.0066(12)
C3 0.0134(14) 0.0197(17) 0.0193(17) -0.0015(13) -0.0010(12) 0.0022(12)
S4 0.0171(4) 0.0146(4) 0.0151(4) -0.0023(3) 0.0006(3) -0.0010(3)
C5 0.0209(15) 0.0222(17) 0.0126(15) -0.0010(14) 0.0042(12) -0.0023(14)
C6 0.0207(15) 0.0170(17) 0.0117(15) 0.0018(12) 0.0031(12) -0.0023(12)
S7 0.0153(3) 0.0122(4) 0.0141(4) -0.0009(3) 0.0011(3) 0.0002(3)
C8 0.0212(16) 0.0099(15) 0.0207(17) -0.0046(13) -0.0005(13) 0.0000(12)
C9 0.0186(15) 0.0111(15) 0.0195(17) -0.0013(13) -0.0043(12) -0.0002(12)
Cl1 0.0237(4) 0.0203(4) 0.0184(4) 0.0026(3) -0.0005(3) -0.0033(3)
Cl2 0.0200(4) 0.0219(4) 0.0148(4) -0.0009(3) 0.0013(3) -0.0061(3)
Cl3 0.0210(4) 0.0176(4) 0.0161(4) -0.0009(3) 0.0033(3) -0.0004(3)
O1 0.0566(19) 0.0252(15) 0.0404(18) -0.0063(13) 0.0084(15) 0.0071(13)
O2 0.0371(15) 0.0320(16) 0.0305(15) 0.0073(12) -0.0144(12) -0.0019(12)
O3 0.0341(15) 0.062(2) 0.0357(17) 0.0096(16) 0.0038(13) -0.0159(15)
O4 0.0484(16) 0.0163(13) 0.0311(15) 0.0029(11) -0.0013(13) -0.0001(12)
O5 0.0278(13) 0.0293(14) 0.0185(13) 0.0019(11) -0.0032(10) -0.0077(11)
O6 0.0347(14) 0.0205(13) 0.0264(14) -0.0001(10) 0.0055(11) -0.0042(11)
O7 0.0223(12) 0.0246(14) 0.0231(13) -0.0039(11) 0.0042(10) -0.0092(10)
O8 0.0258(13) 0.0415(16) 0.0180(13) -0.0033(12) 0.0063(10) -0.0085(12)
O9 0.0357(14) 0.0382(16) 0.0200(13) 0.0044(12) 0.0108(11) 0.0035(12)
O10 0.0341(14) 0.0190(13) 0.0264(14) 0.0012(11) -0.0026(11) 0.0038(11)
O11 0.0295(13) 0.0266(14) 0.0299(14) -0.0081(12) 0.0022(11) -0.0068(11)
O12 0.0213(12) 0.0291(14) 0.0196(13) -0.0011(11) 0.0010(9) 0.0017(10)
O13 0.0295(13) 0.0164(13) 0.0188(13) 0.0009(10) -0.0016(10) -0.0023(10)
O14 0.0282(15) 0.059(2) 0.0270(16) 0.0202(16) -0.0032(12) -0.0084(14)

loop_
_atom_type_symbol
_atom_type_description
_atom_type_scat_dispersion_real
_atom_type_scat_dispersion_imag
_atom_type_scat_source
C C 0.0033 0.0016 'International Tables Vol C Tables 4.2.6.8 and 6.1.1.4'
H H 0.0000 0.0000 'International Tables Vol C Tables 4.2.6.8 and 6.1.1.4'
Cl Cl 0.1484 0.1585 'International Tables Vol C Tables 4.2.6.8 and 6.1.1.4'
O O 0.0106 0.0060 'International Tables Vol C Tables 4.2.6.8 and 6.1.1.4'
Pd Pd -0.9988 1.0072 'International Tables Vol C Tables 4.2.6.8 and 6.1.1.4'
S S 0.1246 0.1234 'International Tables Vol C Tables 4.2.6.8 and 6.1.1.4'

loop_
_geom_angle_atom_site_label_1
_geom_angle_atom_site_label_2
_geom_angle_atom_site_label_3
_geom_angle
_geom_angle_site_symmetry_1
_geom_angle_site_symmetry_3
S7 Pd S7 180.0 3_666 .
S7 Pd S4 91.77(3) 3_666 .
S7 Pd S4 88.23(3) . .
S7 Pd S4 88.23(3) 3_666 3_666
S7 Pd S4 91.77(3) . 3_666
S4 Pd S4 180.0 . 3_666
S7 Pd S1 92.52(3) 3_666 .
S7 Pd S1 87.48(3) . .
S4 Pd S1 87.91(3) . .
S4 Pd S1 92.09(3) 3_666 .
S7 Pd S1 87.48(3) 3_666 3_666
S7 Pd S1 92.52(3) . 3_666
S4 Pd S1 92.09(3) . 3_666
S4 Pd S1 87.91(3) 3_666 3_666
S1 Pd S1 180.0 . 3_666
C9 S1 C2 104.34(15) . .
C9 S1 Pd 97.54(11) . .
C2 S1 Pd 100.07(11) . .
C3 C2 S1 112.9(2) . .
C3 C2 H2A 109.0 . .
S1 C2 H2A 109.0 . .
C3 C2 H2B 109.0 . .
S1 C2 H2B 109.0 . .
H2A C2 H2B 107.8 . .
C2 C3 S4 115.5(2) . .
C2 C3 H3A 108.4 . .
S4 C3 H3A 108.4 . .
C2 C3 H3B 108.4 . .
S4 C3 H3B 108.4 . .
H3A C3 H3B 107.5 . .
C3 S4 C5 103.85(16) . .
C3 S4 Pd 99.32(11) . .
C5 S4 Pd 103.81(10) . .
C6 C5 S4 110.4(2) . .
C6 C5 H5A 109.6 . .
S4 C5 H5A 109.6 . .
C6 C5 H5B 109.6 . .
S4 C5 H5B 109.6 . .
H5A C5 H5B 108.1 . .
C5 C6 S7 113.6(2) . .
C5 C6 H6A 108.8 . .
S7 C6 H6A 108.8 . .
C5 C6 H6B 108.8 . .
S7 C6 H6B 108.8 . .
H6A C6 H6B 107.7 . .
C6 S7 C8 102.22(15) . .
C6 S7 Pd 99.62(11) . .
C8 S7 Pd 105.15(11) . .
C9 C8 S7 113.6(2) . .
C9 C8 H8A 108.9 . .
S7 C8 H8A 108.9 . .
C9 C8 H8B 108.9 . .
S7 C8 H8B 108.9 . .
H8A C8 H8B 107.7 . .
C8 C9 S1 116.7(2) . .
C8 C9 H9A 108.1 . .
S1 C9 H9A 108.1 . .
C8 C9 H9B 108.1 . .
S1 C9 H9B 108.1 . .
H9A C9 H9B 107.3 . .
O3 Cl1 O1 110.4(2) . .
O3 Cl1 O4 109.78(19) . .
O1 Cl1 O4 109.70(17) . .
O3 Cl1 O2 109.04(18) . .
O1 Cl1 O2 110.87(18) . .
O4 Cl1 O2 107.01(16) . .
O8 Cl2 O7 111.70(15) . .
O8 Cl2 O5 110.28(15) . .
O7 Cl2 O5 108.90(15) . .
O8 Cl2 O6 109.09(16) . .
O7 Cl2 O6 109.00(15) . .
O5 Cl2 O6 107.78(15) . .
O11 Cl3 O10 110.37(16) . .
O11 Cl3 O9 111.02(17) . .
O10 Cl3 O9 110.31(16) . .
O11 Cl3 O12 109.28(15) . .
O10 Cl3 O12 108.18(15) . .
O9 Cl3 O12 107.59(15) . .
H13A O13 H13B 110(4) . .
H13A O13 H13C 108(4) . .
H13B O13 H13C 109(4) . .
H14A O14 H14B 109(5) . .
H14A O14 H14C 110(10) . .
H14B O14 H14C 125(10) . .

loop_
_geom_bond_atom_site_label_1
_geom_bond_atom_site_label_2
_geom_bond_distance
_geom_bond_site_symmetry_2
Pd S7 2.3690(8) 3_666
Pd S7 2.3691(8) .
Pd S4 2.3696(8) .
Pd S4 2.3697(8) 3_666
Pd S1 2.5356(9) .
Pd S1 2.5356(9) 3_666
S1 C9 1.819(3) .
S1 C2 1.831(3) .
C2 C3 1.521(5) .
C2 H2A 0.9900 .
C2 H2B 0.9900 .
C3 S4 1.816(3) .
C3 H3A 0.9900 .
C3 H3B 0.9900 .
S4 C5 1.833(3) .
C5 C6 1.521(4) .
C5 H5A 0.9900 .
C5 H5B 0.9900 .
C6 S7 1.817(3) .
C6 H6A 0.9900 .
C6 H6B 0.9900 .
S7 C8 1.829(3) .
C8 C9 1.516(5) .
C8 H8A 0.9900 .
C8 H8B 0.9900 .
C9 H9A 0.9900 .
C9 H9B 0.9900 .
Cl1 O3 1.420(3) .
Cl1 O1 1.425(3) .
Cl1 O4 1.444(3) .
Cl1 O2 1.465(3) .
Cl2 O8 1.429(3) .
Cl2 O7 1.434(2) .
Cl2 O5 1.450(2) .
Cl2 O6 1.460(3) .
Cl3 O11 1.427(3) .
Cl3 O10 1.436(3) .
Cl3 O9 1.440(3) .
Cl3 O12 1.475(2) .
O13 H13A 0.815(19) .
O13 H13B 0.837(19) .
O13 H13C 0.824(19) .
O14 H14A 0.845(19) .
O14 H14B 0.835(19) .
O14 H14C 0.84(2) .

loop_
_geom_hbond_atom_site_label_D
_geom_hbond_atom_site_label_H
_geom_hbond_atom_site_label_A
_geom_hbond_distance_DH
_geom_hbond_distance_HA
_geom_hbond_distance_DA
_geom_hbond_angle_DHA
_geom_hbond_site_symmetry_A
O13 H13A O2 0.815(19) 1.80(2) 2.601(4) 165(4) .
O13 H13A O4 0.815(19) 2.48(3) 3.058(4) 129(4) .
O13 H13A Cl1 0.815(19) 2.66(2) 3.437(3) 160(4) .
O13 H13B O6 0.837(19) 1.82(2) 2.653(4) 174(4) 3_666
O13 H13B O8 0.837(19) 2.54(4) 3.079(4) 123(4) 3_666
O13 H13B Cl2 0.837(19) 2.66(3) 3.434(3) 154(4) 3_666
O14 H14A O12 0.845(19) 1.90(2) 2.749(4) 177(5) .
O14 H14A Cl3 0.845(19) 2.84(3) 3.596(3) 151(4) .
O14 H14B O5 0.835(19) 1.92(2) 2.741(4) 168(5) .
O14 H14B Cl2 0.835(19) 2.79(4) 3.472(3) 140(4) .
O13 H13C O12 0.824(19) 1.90(2) 2.720(4) 177(4) 2_656
O13 H13C Cl3 0.824(19) 2.78(3) 3.535(3) 153(4) 2_656
O14 H14C O14 0.84(2) 1.59(3) 2.424(7) 168(14) 3_556

loop_
_geom_torsion_atom_site_label_1
_geom_torsion_atom_site_label_2
_geom_torsion_atom_site_label_3
_geom_torsion_atom_site_label_4
_geom_torsion
_geom_torsion_site_symmetry_1
S7 Pd S1 C9 162.16(11) 3_666
S7 Pd S1 C9 -17.84(11) .
S4 Pd S1 C9 -106.16(11) .
S4 Pd S1 C9 73.84(11) 3_666
S7 Pd S1 C2 -91.74(11) 3_666
S7 Pd S1 C2 88.26(11) .
S4 Pd S1 C2 -0.06(11) .
S4 Pd S1 C2 179.94(11) 3_666
C9 S1 C2 C3 129.7(2) .
Pd S1 C2 C3 29.1(2) .
S1 C2 C3 S4 -56.9(3) .
C2 C3 S4 C5 -56.4(3) .
C2 C3 S4 Pd 50.4(2) .
S7 Pd S4 C3 70.18(11) 3_666
S7 Pd S4 C3 -109.82(11) .
S1 Pd S4 C3 -22.27(11) .
S1 Pd S4 C3 157.73(11) 3_666
S7 Pd S4 C5 177.05(12) 3_666
S7 Pd S4 C5 -2.95(12) .
S1 Pd S4 C5 84.60(12) .
S1 Pd S4 C5 -95.40(12) 3_666
C3 S4 C5 C6 135.5(2) .
Pd S4 C5 C6 32.1(2) .
S4 C5 C6 S7 -56.1(3) .
C5 C6 S7 C8 -59.4(3) .
C5 C6 S7 Pd 48.5(2) .
S4 Pd S7 C6 -20.38(11) .
S4 Pd S7 C6 159.62(11) 3_666
S1 Pd S7 C6 -108.36(11) .
S1 Pd S7 C6 71.64(11) 3_666
S4 Pd S7 C8 85.19(11) .
S4 Pd S7 C8 -94.81(11) 3_666
S1 Pd S7 C8 -2.80(11) .
S1 Pd S7 C8 177.20(11) 3_666
C6 S7 C8 C9 133.1(2) .
Pd S7 C8 C9 29.5(2) .
S7 C8 C9 S1 -52.5(3) .
C2 S1 C9 C8 -59.1(3) .
Pd S1 C9 C8 43.3(2) .
